data_4004059
loop_
_publ_author_name
'Molokeev, Maxim S.'
'Su, Binbin'
'Aleksandrovsky, Aleksandr S.'
'Golovnev, Nicolay N.'
'Plyaskin, Mikhail E.'
'Xia, Zhiguo'

_publ_section_title
;
 Machine Learning Analysis and Discovery of Zero-Dimensional ns2 Metal
 Halides toward Enhanced Photoluminescence Quantum Yield
;
_journal_issue 2
_journal_name_full 'Chemistry of Materials'
_journal_page_first 537
_journal_page_last 546
_journal_paper_doi 10.1021/acs.chemmater.1c02725
_journal_volume 34
_journal_year 2022
_chemical_formula_moiety
;
2(C10 H16 N), Cl5 Sb
;
_chemical_formula_sum 'C40 H64 Cl10 N4 Sb2'
_chemical_formula_weight 1198.95
_space_group_crystal_system monoclinic
_space_group_IT_number 7
_space_group_name_Hall 'P -2yac'
_space_group_name_H-M_alt 'P 1 n 1'
_atom_sites_solution_hydrogens geom
_audit_creation_method SHELXL-2014/7
_cell_angle_alpha 90
_cell_angle_beta 114.223(3)
_cell_angle_gamma 90
_cell_formula_units_Z 2
_cell_length_a 18.4709(5)
_cell_length_b 9.53635(16)
_cell_length_c 18.6873(5)
_cell_measurement_reflns_used 35647
_cell_measurement_temperature 293(2)
_cell_measurement_theta_max 26.372
_cell_measurement_theta_min 2.136
_cell_volume 3001.86(14)
_computing_cell_refinement 'CrysAlisPro 1.171.39.28b (Rigaku OD, 2015)'
_computing_data_collection 'CrysAlisPro 1.171.39.28b (Rigaku OD, 2015)'
_computing_data_reduction 'CrysAlisPro 1.171.39.28b (Rigaku OD, 2015)'
_computing_molecular_graphics 'DIAMOND (Brandenburg, 2005)'
_computing_publication_material 'publCIF (Westrip, 2009)'
_computing_structure_refinement 'SHELXL-2014/7 (Sheldrick, 2014)'
_computing_structure_solution 'SHELXS-2014 (Sheldrick, 2014)'
_diffrn_ambient_temperature 293(2)
_diffrn_detector 'CCD plate'
_diffrn_measured_fraction_theta_full 0.999
_diffrn_measured_fraction_theta_max 0.998
_diffrn_measurement_device 'four-circle diffractometer'
_diffrn_measurement_device_type 'XtaLAB AFC12 (RCD3): Kappa single'
_diffrn_radiation_type MoK\a
_diffrn_radiation_wavelength 0.71073
_diffrn_reflns_av_R_equivalents 0.0316
_diffrn_reflns_av_unetI/netI 0.0322
_diffrn_reflns_Laue_measured_fraction_full 0.999
_diffrn_reflns_Laue_measured_fraction_max 0.998
_diffrn_reflns_limit_h_max 23
_diffrn_reflns_limit_h_min -23
_diffrn_reflns_limit_k_max 11
_diffrn_reflns_limit_k_min -11
_diffrn_reflns_limit_l_max 22
_diffrn_reflns_limit_l_min -23
_diffrn_reflns_number 35647
_diffrn_reflns_point_group_measured_fraction_full 0.939
_diffrn_reflns_point_group_measured_fraction_max 0.929
_diffrn_reflns_theta_full 25.242
_diffrn_reflns_theta_max 26.372
_diffrn_reflns_theta_min 2.136
_diffrn_source_type 'Enhance (Cu) X-ray Source'
_exptl_absorpt_coefficient_mu 1.372
_exptl_absorpt_correction_T_max 1.00000
_exptl_absorpt_correction_T_min 0.42771
_exptl_absorpt_correction_type multi-scan
_exptl_absorpt_process_details
;
CrysAlisPro 1.171.39.28b (Rigaku Oxford Diffraction, 2015)
Empirical absorption correction using spherical harmonics,
 implemented in SCALE3 ABSPACK scaling algorithm.
;
_exptl_crystal_colour colorless
_exptl_crystal_density_diffrn 1.326
_exptl_crystal_description block
_exptl_crystal_F_000 1208
_exptl_crystal_size_max 0.050
_exptl_crystal_size_mid 0.040
_exptl_crystal_size_min 0.030
_refine_diff_density_max 0.369
_refine_diff_density_min -0.226
_refine_diff_density_rms 0.047
_refine_ls_abs_structure_details
;
 Flack x determined using 4811 quotients [(I+)-(I-)]/[(I+)+(I-)]
 (Parsons, Flack and Wagner, Acta Cryst. B69 (2013) 249-259).
;
_refine_ls_abs_structure_Flack -0.016(6)
_refine_ls_extinction_method none
_refine_ls_goodness_of_fit_ref 0.998
_refine_ls_hydrogen_treatment constr
_refine_ls_matrix_type full
_refine_ls_number_parameters 517
_refine_ls_number_reflns 11385
_refine_ls_number_restraints 2
_refine_ls_restrained_S_all 0.998
_refine_ls_R_factor_all 0.0226
_refine_ls_R_factor_gt 0.0211
_refine_ls_shift/su_max 0.001
_refine_ls_shift/su_mean 0.000
_refine_ls_structure_factor_coef Fsqd
_refine_ls_weighting_details 'w=1/[\s^2^(Fo^2^)+(0.0245P)^2^+0.2273P] where P=(Fo^2^+2Fc^2^)/3'
_refine_ls_weighting_scheme calc
_refine_ls_wR_factor_gt 0.0491
_refine_ls_wR_factor_ref 0.0496
_reflns_Friedel_coverage 0.860
_reflns_Friedel_fraction_full 0.879
_reflns_Friedel_fraction_max 0.860
_reflns_number_gt 10934
_reflns_number_total 11385
_reflns_threshold_expression 'I > 2\s(I)'
_cod_data_source_file cm1c02725_si_003.cif
_cod_data_source_block b
_cod_original_cell_volume 3001.85(14)
_cod_original_sg_symbol_H-M 'P n'
_cod_database_code 4004059
_shelx_shelxl_version_number 2014/7
_shelx_space_group_comment
;
The symmetry employed for this shelxl refinement is uniquely defined
by the following loop, which should always be used as a source of
symmetry information in preference to the above space-group names.
They are only intended as comments.
;
_shelx_estimated_absorpt_t_min 0.935
_shelx_estimated_absorpt_t_max 0.960

loop_
_space_group_symop_operation_xyz
'x, y, z'
'x+1/2, -y, z+1/2'

loop_
_atom_site_label
_atom_site_type_symbol
_atom_site_fract_x
_atom_site_fract_y
_atom_site_fract_z
_atom_site_U_iso_or_equiv
_atom_site_adp_type
_atom_site_occupancy
_atom_site_site_symmetry_order
_atom_site_calc_flag
_atom_site_refinement_flags_posn
_atom_site_refinement_flags_adp
_atom_site_refinement_flags_occupancy
_atom_site_disorder_assembly
_atom_site_disorder_group
Sb1 Sb 0.31387(2) 0.01381(3) 0.48612(2) 0.02010(7) Uani 1 1 d . . . . .
Sb2 Sb 0.05574(2) 0.53380(2) 0.72674(2) 0.01982(6) Uani 1 1 d . . . . .
Cl1 Cl 0.39567(5) -0.22172(9) 0.52878(5) 0.02713(19) Uani 1 1 d . . . . .
Cl2 Cl 0.30763(7) -0.00100(12) 0.34000(7) 0.0325(3) Uani 1 1 d . . . . .
Cl3 Cl 0.19699(5) -0.13082(8) 0.43780(5) 0.02550(18) Uani 1 1 d . . . . .
Cl4 Cl 0.21654(6) 0.22694(11) 0.44797(7) 0.0459(3) Uani 1 1 d . . . . .
Cl5 Cl 0.31300(7) 0.02162(12) 0.62392(6) 0.0368(3) Uani 1 1 d . . . . .
Cl6 Cl 0.04650(6) 0.56641(11) 0.58398(6) 0.0314(2) Uani 1 1 d . . . . .
Cl7 Cl -0.05054(5) 0.34183(9) 0.67286(5) 0.0305(2) Uani 1 1 d . . . . .
Cl8 Cl -0.05246(5) 0.69484(9) 0.69564(5) 0.02681(18) Uani 1 1 d . . . . .
Cl9 Cl 0.05823(7) 0.50444(12) 0.86698(7) 0.0341(3) Uani 1 1 d . . . . .
Cl10 Cl 0.14769(5) 0.75861(10) 0.77429(5) 0.0288(2) Uani 1 1 d . . . . .
N1 N 0.5430(2) -0.0232(3) 0.39031(19) 0.0243(7) Uani 1 1 d . . . . .
C1A C 0.7158(2) 0.1390(5) 0.4955(2) 0.0359(9) Uani 1 1 d . . . . .
H1A H 0.6986 0.2024 0.4541 0.043 Uiso 1 1 calc R U . . .
C2A C 0.7693(2) 0.1819(5) 0.5696(3) 0.0440(11) Uani 1 1 d . . . . .
H2A H 0.7878 0.2737 0.5780 0.053 Uiso 1 1 calc R U . . .
C3A C 0.7947(2) 0.0858(5) 0.6306(3) 0.0471(11) Uani 1 1 d . . . . .
H3A H 0.8303 0.1141 0.6802 0.056 Uiso 1 1 calc R U . . .
C4A C 0.7681(2) -0.0511(5) 0.6192(3) 0.0456(11) Uani 1 1 d . . . . .
H4A H 0.7853 -0.1141 0.6608 0.055 Uiso 1 1 calc R U . . .
C5A C 0.7152(2) -0.0938(4) 0.5447(2) 0.0369(9) Uani 1 1 d . . . . .
H5A H 0.6982 -0.1865 0.5362 0.044 Uiso 1 1 calc R U . . .
C6A C 0.6877(2) 0.0018(4) 0.4831(2) 0.0293(8) Uani 1 1 d . . . . .
C7A C 0.6290(2) -0.0422(4) 0.4027(2) 0.0328(9) Uani 1 1 d . . . . .
H7AA H 0.6379 -0.1401 0.3948 0.039 Uiso 1 1 calc R U . . .
H7AB H 0.6386 0.0122 0.3636 0.039 Uiso 1 1 calc R U . . .
C8A C 0.5226(2) -0.1218(4) 0.4417(2) 0.0318(8) Uani 1 1 d . . . . .
H8AA H 0.4676 -0.1115 0.4315 0.048 Uiso 1 1 calc R U . . .
H8AB H 0.5547 -0.1004 0.4957 0.048 Uiso 1 1 calc R U . . .
H8AC H 0.5326 -0.2164 0.4308 0.048 Uiso 1 1 calc R U . . .
C9A C 0.4925(3) -0.0595(6) 0.3069(2) 0.0485(12) Uani 1 1 d . . . . .
H9AA H 0.4376 -0.0539 0.2979 0.073 Uiso 1 1 calc R U . . .
H9AB H 0.5046 -0.1530 0.2963 0.073 Uiso 1 1 calc R U . . .
H9AC H 0.5030 0.0052 0.2729 0.073 Uiso 1 1 calc R U . . .
C10A C 0.5253(2) 0.1237(4) 0.4051(2) 0.0327(9) Uani 1 1 d . . . . .
H1AA H 0.5429 0.1871 0.3756 0.049 Uiso 1 1 calc R U . . .
H1AB H 0.5525 0.1444 0.4600 0.049 Uiso 1 1 calc R U . . .
H1AC H 0.4692 0.1344 0.3892 0.049 Uiso 1 1 calc R U . . .
N2 N 0.82326(18) 0.5025(3) 0.84695(18) 0.0198(7) Uani 1 1 d . . . . .
C1B C 0.7425(2) 0.5450(4) 0.6492(2) 0.0317(9) Uani 1 1 d . . . . .
H1B H 0.7927 0.5179 0.6539 0.038 Uiso 1 1 calc R U . . .
C2B C 0.6777(2) 0.5265(4) 0.5783(2) 0.0358(9) Uani 1 1 d . . . . .
H2B H 0.6841 0.4865 0.5359 0.043 Uiso 1 1 calc R U . . .
C3B C 0.6026(2) 0.5682(5) 0.5711(2) 0.0411(10) Uani 1 1 d . . . . .
H3B H 0.5586 0.5551 0.5239 0.049 Uiso 1 1 calc R U . . .
C4B C 0.5937(2) 0.6288(5) 0.6340(3) 0.0453(11) Uani 1 1 d . . . . .
H4B H 0.5437 0.6582 0.6286 0.054 Uiso 1 1 calc R U . . .
C5B C 0.6583(2) 0.6463(4) 0.7048(2) 0.0393(10) Uani 1 1 d . . . . .
H5B H 0.6516 0.6868 0.7469 0.047 Uiso 1 1 calc R U . . .
C6B C 0.7339(2) 0.6034(3) 0.7135(2) 0.0253(7) Uani 1 1 d . . . . .
C7B C 0.8035(2) 0.6259(4) 0.7900(2) 0.0268(8) Uani 1 1 d . . . . .
H7BA H 0.7931 0.7076 0.8154 0.032 Uiso 1 1 calc R U . . .
H7BB H 0.8496 0.6466 0.7796 0.032 Uiso 1 1 calc R U . . .
C8B C 0.8528(2) 0.3811(4) 0.8166(2) 0.0295(8) Uani 1 1 d . . . . .
H8BA H 0.8135 0.3545 0.7660 0.044 Uiso 1 1 calc R U . . .
H8BB H 0.8630 0.3036 0.8522 0.044 Uiso 1 1 calc R U . . .
H8BC H 0.9009 0.4068 0.8120 0.044 Uiso 1 1 calc R U . . .
C9B C 0.8873(2) 0.5497(4) 0.9235(2) 0.0301(8) Uani 1 1 d . . . . .
H9BA H 0.9031 0.4726 0.9596 0.045 Uiso 1 1 calc R U . . .
H9BB H 0.8676 0.6245 0.9449 0.045 Uiso 1 1 calc R U . . .
H9BC H 0.9322 0.5823 0.9148 0.045 Uiso 1 1 calc R U . . .
C10B C 0.7522(2) 0.4565(4) 0.8608(2) 0.0271(8) Uani 1 1 d . . . . .
H1BA H 0.7109 0.4263 0.8122 0.041 Uiso 1 1 calc R U . . .
H1BB H 0.7333 0.5335 0.8816 0.041 Uiso 1 1 calc R U . . .
H1BC H 0.7669 0.3803 0.8976 0.041 Uiso 1 1 calc R U . . .
N3 N 0.28941(18) 0.5182(3) 0.63967(18) 0.0208(7) Uani 1 1 d . . . . .
C1C C 0.4439(2) 0.3238(4) 0.7593(2) 0.0370(9) Uani 1 1 d . . . . .
H1C H 0.4130 0.2488 0.7314 0.044 Uiso 1 1 calc R U . . .
C2C C 0.5007(2) 0.3040(5) 0.8350(2) 0.0474(11) Uani 1 1 d . . . . .
H2C H 0.5076 0.2156 0.8580 0.057 Uiso 1 1 calc R U . . .
C3C C 0.5471(3) 0.4151(6) 0.8765(3) 0.0612(14) Uani 1 1 d . . . . .
H3C H 0.5847 0.4017 0.9275 0.073 Uiso 1 1 calc R U . . .
C4C C 0.5377(3) 0.5448(6) 0.8425(3) 0.0633(15) Uani 1 1 d . . . . .
H4C H 0.5694 0.6189 0.8704 0.076 Uiso 1 1 calc R U . . .
C5C C 0.4813(2) 0.5667(5) 0.7668(3) 0.0456(11) Uani 1 1 d . . . . .
H5C H 0.4758 0.6549 0.7439 0.055 Uiso 1 1 calc R U . . .
C6C C 0.4330(2) 0.4565(4) 0.7249(2) 0.0256(8) Uani 1 1 d . . . . .
C7C C 0.3711(2) 0.4795(4) 0.6437(2) 0.0300(8) Uani 1 1 d . . . . .
H7CA H 0.3661 0.3947 0.6134 0.036 Uiso 1 1 calc R U . . .
H7CB H 0.3888 0.5537 0.6192 0.036 Uiso 1 1 calc R U . . .
C8C C 0.2934(2) 0.6416(4) 0.6889(3) 0.0428(11) Uani 1 1 d . . . . .
H8CA H 0.2409 0.6650 0.6838 0.064 Uiso 1 1 calc R U . . .
H8CB H 0.3154 0.7196 0.6722 0.064 Uiso 1 1 calc R U . . .
H8CC H 0.3263 0.6204 0.7428 0.064 Uiso 1 1 calc R U . . .
C9C C 0.2373(2) 0.5550(5) 0.5571(2) 0.0387(10) Uani 1 1 d . . . . .
H9CA H 0.2347 0.4772 0.5235 0.058 Uiso 1 1 calc R U . . .
H9CB H 0.2587 0.6353 0.5414 0.058 Uiso 1 1 calc R U . . .
H9CC H 0.1850 0.5763 0.5531 0.058 Uiso 1 1 calc R U . . .
C10C C 0.2543(2) 0.3966(4) 0.6647(2) 0.0375(10) Uani 1 1 d . . . . .
H1CA H 0.2008 0.4185 0.6566 0.056 Uiso 1 1 calc R U . . .
H1CB H 0.2853 0.3777 0.7193 0.056 Uiso 1 1 calc R U . . .
H1CC H 0.2544 0.3156 0.6343 0.056 Uiso 1 1 calc R U . . .
N4 N 0.57652(17) 0.9495(3) 1.10147(17) 0.0193(6) Uani 1 1 d . . . . .
C1D C 0.4128(2) 0.8207(4) 0.9576(2) 0.0404(10) Uani 1 1 d . . . . .
H1D H 0.4042 0.7817 0.9991 0.048 Uiso 1 1 calc R U . . .
C2D C 0.3491(2) 0.8466(5) 0.8867(2) 0.0508(12) Uani 1 1 d . . . . .
H2D H 0.2979 0.8255 0.8810 0.061 Uiso 1 1 calc R U . . .
C3D C 0.3609(2) 0.9027(4) 0.8253(2) 0.0402(10) Uani 1 1 d . . . . .
H3D H 0.3176 0.9210 0.7783 0.048 Uiso 1 1 calc R U . . .
C4D C 0.4371(3) 0.9327(4) 0.8323(2) 0.0408(10) Uani 1 1 d . . . . .
H4D H 0.4452 0.9687 0.7899 0.049 Uiso 1 1 calc R U . . .
C5D C 0.5015(2) 0.9079(4) 0.9039(2) 0.0323(8) Uani 1 1 d . . . . .
H5D H 0.5527 0.9285 0.9092 0.039 Uiso 1 1 calc R U . . .
C6D C 0.4897(2) 0.8529(3) 0.96690(19) 0.0250(7) Uani 1 1 d . . . . .
C7D C 0.5581(2) 0.8266(4) 1.0445(2) 0.0257(8) Uani 1 1 d . . . . .
H7DA H 0.6050 0.8056 1.0354 0.031 Uiso 1 1 calc R U . . .
H7DB H 0.5463 0.7448 1.0687 0.031 Uiso 1 1 calc R U . . .
C8D C 0.5047(2) 0.9953(4) 1.1137(2) 0.0286(8) Uani 1 1 d . . . . .
H8DA H 0.4840 0.9172 1.1318 0.043 Uiso 1 1 calc R U . . .
H8DB H 0.4650 1.0290 1.0650 0.043 Uiso 1 1 calc R U . . .
H8DC H 0.5192 1.0688 1.1521 0.043 Uiso 1 1 calc R U . . .
C9D C 0.6397(2) 0.9033(4) 1.1784(2) 0.0308(9) Uani 1 1 d . . . . .
H9DA H 0.6526 0.9792 1.2153 0.046 Uiso 1 1 calc R U . . .
H9DB H 0.6862 0.8759 1.1711 0.046 Uiso 1 1 calc R U . . .
H9DC H 0.6206 0.8250 1.1981 0.046 Uiso 1 1 calc R U . . .
C10D C 0.6062(2) 1.0726(4) 1.0719(2) 0.0255(8) Uani 1 1 d . . . . .
H1DA H 0.6200 1.1470 1.1098 0.038 Uiso 1 1 calc R U . . .
H1DB H 0.5656 1.1043 1.0233 0.038 Uiso 1 1 calc R U . . .
H1DC H 0.6523 1.0457 1.0636 0.038 Uiso 1 1 calc R U . . .

loop_
_atom_site_aniso_label
_atom_site_aniso_U_11
_atom_site_aniso_U_22
_atom_site_aniso_U_33
_atom_site_aniso_U_23
_atom_site_aniso_U_13
_atom_site_aniso_U_12
Sb1 0.01973(13) 0.01693(13) 0.02459(15) 0.00095(10) 0.01007(11) 0.00011(10)
Sb2 0.01872(13) 0.02029(13) 0.02115(14) -0.00058(11) 0.00889(10) -0.00141(11)
Cl1 0.0234(4) 0.0239(4) 0.0326(5) 0.0045(4) 0.0099(4) 0.0040(3)
Cl2 0.0389(7) 0.0355(5) 0.0257(6) 0.0056(4) 0.0160(5) 0.0059(5)
Cl3 0.0183(4) 0.0254(4) 0.0308(4) -0.0020(3) 0.0081(3) -0.0025(3)
Cl4 0.0392(6) 0.0242(5) 0.0784(8) 0.0128(5) 0.0282(6) 0.0117(4)
Cl5 0.0318(6) 0.0556(7) 0.0238(5) -0.0086(4) 0.0122(5) -0.0080(5)
Cl6 0.0387(6) 0.0346(5) 0.0251(5) 0.0011(4) 0.0175(4) -0.0027(4)
Cl7 0.0327(5) 0.0235(4) 0.0360(5) -0.0053(4) 0.0147(4) -0.0084(4)
Cl8 0.0200(4) 0.0252(4) 0.0353(5) 0.0013(4) 0.0114(4) 0.0018(3)
Cl9 0.0342(7) 0.0451(6) 0.0237(6) 0.0053(4) 0.0128(5) -0.0009(5)
Cl10 0.0224(4) 0.0320(5) 0.0284(5) -0.0021(4) 0.0069(4) -0.0085(4)
N1 0.0285(18) 0.0285(17) 0.0170(17) -0.0051(12) 0.0105(14) -0.0049(13)
C1A 0.029(2) 0.044(2) 0.031(2) 0.0060(18) 0.0089(18) -0.0094(18)
C2A 0.036(2) 0.039(2) 0.043(3) 0.0038(19) 0.003(2) -0.0053(18)
C3A 0.030(2) 0.055(3) 0.041(3) 0.004(2) -0.001(2) -0.003(2)
C4A 0.033(2) 0.043(3) 0.046(3) 0.019(2) 0.001(2) 0.0057(18)
C5A 0.031(2) 0.031(2) 0.041(2) 0.0118(18) 0.0059(18) 0.0052(16)
C6A 0.023(2) 0.036(2) 0.032(2) -0.0019(16) 0.0143(17) -0.0007(15)
C7A 0.035(2) 0.039(2) 0.030(2) -0.0065(17) 0.0177(18) -0.0063(17)
C8A 0.034(2) 0.0296(19) 0.033(2) 0.0044(16) 0.0147(18) -0.0058(16)
C9A 0.045(3) 0.077(3) 0.022(2) -0.015(2) 0.011(2) -0.013(2)
C10A 0.035(2) 0.027(2) 0.032(2) 0.0009(16) 0.0099(18) 0.0015(17)
N2 0.0214(16) 0.0185(14) 0.0201(17) 0.0009(12) 0.0093(13) 0.0000(11)
C1B 0.024(2) 0.036(2) 0.030(2) 0.0074(16) 0.0062(16) -0.0057(15)
C2B 0.035(2) 0.039(2) 0.027(2) 0.0018(17) 0.0054(18) -0.0027(17)
C3B 0.034(2) 0.050(3) 0.025(2) 0.0080(19) -0.0014(18) -0.0038(19)
C4B 0.028(2) 0.059(3) 0.039(2) 0.013(2) 0.0030(19) 0.019(2)
C5B 0.039(2) 0.044(2) 0.032(2) 0.0051(19) 0.0112(19) 0.020(2)
C6B 0.0272(18) 0.0215(17) 0.0248(18) 0.0050(14) 0.0082(15) 0.0005(14)
C7B 0.031(2) 0.0208(17) 0.0253(19) 0.0020(14) 0.0076(16) -0.0012(15)
C8B 0.030(2) 0.0263(19) 0.032(2) -0.0036(16) 0.0125(17) 0.0032(16)
C9B 0.028(2) 0.034(2) 0.0213(19) -0.0011(15) 0.0032(16) -0.0015(16)
C10B 0.0227(19) 0.034(2) 0.026(2) 0.0030(16) 0.0112(16) -0.0013(15)
N3 0.0228(16) 0.0233(16) 0.0170(16) 0.0033(12) 0.0088(13) 0.0013(12)
C1C 0.031(2) 0.032(2) 0.041(2) 0.0024(18) 0.0076(18) 0.0013(17)
C2C 0.040(2) 0.051(3) 0.043(3) 0.010(2) 0.009(2) 0.003(2)
C3C 0.046(3) 0.084(4) 0.034(3) -0.011(3) -0.003(2) 0.015(3)
C4C 0.037(3) 0.064(3) 0.072(4) -0.032(3) 0.006(3) -0.006(2)
C5C 0.024(2) 0.034(2) 0.069(3) -0.006(2) 0.009(2) -0.0062(17)
C6C 0.0164(18) 0.033(2) 0.0257(19) 0.0013(15) 0.0070(15) -0.0006(14)
C7C 0.035(2) 0.033(2) 0.028(2) 0.0051(16) 0.0188(18) 0.0036(16)
C8C 0.039(2) 0.034(2) 0.050(3) -0.013(2) 0.013(2) 0.0048(18)
C9C 0.036(2) 0.055(3) 0.022(2) 0.0122(19) 0.0086(19) 0.010(2)
C10C 0.029(2) 0.037(2) 0.047(3) 0.0164(19) 0.0157(19) -0.0056(17)
N4 0.0243(15) 0.0167(14) 0.0182(16) 0.0014(12) 0.0101(13) 0.0004(11)
C1D 0.039(2) 0.050(3) 0.029(2) -0.0049(18) 0.0106(19) -0.0163(19)
C2D 0.032(2) 0.073(3) 0.038(3) -0.009(2) 0.005(2) -0.018(2)
C3D 0.034(2) 0.048(3) 0.026(2) -0.0130(18) -0.0009(18) 0.0007(19)
C4D 0.062(3) 0.035(2) 0.022(2) -0.0074(17) 0.015(2) 0.007(2)
C5D 0.030(2) 0.041(2) 0.027(2) -0.0077(16) 0.0126(16) 0.0005(16)
C6D 0.0289(19) 0.0203(17) 0.0223(17) -0.0048(13) 0.0069(15) -0.0014(14)
C7D 0.031(2) 0.0199(17) 0.0241(18) 0.0012(14) 0.0092(16) 0.0030(14)
C8D 0.026(2) 0.0324(19) 0.031(2) -0.0043(15) 0.0151(18) 0.0022(15)
C9D 0.031(2) 0.032(2) 0.0219(19) 0.0013(15) 0.0037(16) 0.0056(16)
C10D 0.0279(19) 0.0260(19) 0.0251(19) 0.0039(15) 0.0132(16) -0.0022(16)

loop_
_atom_type_symbol
_atom_type_description
_atom_type_scat_dispersion_real
_atom_type_scat_dispersion_imag
_atom_type_scat_source
C C 0.0033 0.0016 'International Tables Vol C Tables 4.2.6.8 and 6.1.1.4'
H H 0.0000 0.0000 'International Tables Vol C Tables 4.2.6.8 and 6.1.1.4'
Cl Cl 0.1484 0.1585 'International Tables Vol C Tables 4.2.6.8 and 6.1.1.4'
N N 0.0061 0.0033 'International Tables Vol C Tables 4.2.6.8 and 6.1.1.4'
Sb Sb -0.5866 1.5461 'International Tables Vol C Tables 4.2.6.8 and 6.1.1.4'

loop_
_geom_angle_atom_site_label_1
_geom_angle_atom_site_label_2
_geom_angle_atom_site_label_3
_geom_angle
_geom_angle_site_symmetry_1
_geom_angle_site_symmetry_3
_geom_angle_publ_flag
Cl3 Sb1 Cl5 91.09(3) . . ?
Cl3 Sb1 Cl4 86.12(3) . . ?
Cl5 Sb1 Cl4 87.96(4) . . ?
Cl3 Sb1 Cl1 86.55(3) . . ?
Cl5 Sb1 Cl1 87.73(3) . . ?
Cl4 Sb1 Cl1 171.43(3) . . ?
Cl3 Sb1 Cl2 86.03(3) . . ?
Cl5 Sb1 Cl2 177.10(4) . . ?
Cl4 Sb1 Cl2 91.48(4) . . ?
Cl1 Sb1 Cl2 92.45(3) . . ?
Cl8 Sb2 Cl7 86.24(3) . . ?
Cl8 Sb2 Cl9 88.95(3) . . ?
Cl7 Sb2 Cl9 90.74(3) . . ?
Cl8 Sb2 Cl6 88.71(3) . . ?
Cl7 Sb2 Cl6 88.02(3) . . ?
Cl9 Sb2 Cl6 177.42(4) . . ?
Cl8 Sb2 Cl10 85.35(3) . . ?
Cl7 Sb2 Cl10 171.50(3) . . ?
Cl9 Sb2 Cl10 90.30(3) . . ?
Cl6 Sb2 Cl10 90.60(3) . . ?
C10A N1 C9A 108.7(3) . . ?
C10A N1 C8A 109.8(3) . . ?
C9A N1 C8A 108.1(3) . . ?
C10A N1 C7A 112.2(3) . . ?
C9A N1 C7A 107.4(3) . . ?
C8A N1 C7A 110.4(3) . . ?
C6A C1A C2A 120.4(4) . . ?
C6A C1A H1A 119.8 . . ?
C2A C1A H1A 119.8 . . ?
C3A C2A C1A 119.1(4) . . ?
C3A C2A H2A 120.5 . . ?
C1A C2A H2A 120.5 . . ?
C4A C3A C2A 121.3(4) . . ?
C4A C3A H3A 119.3 . . ?
C2A C3A H3A 119.3 . . ?
C3A C4A C5A 119.3(4) . . ?
C3A C4A H4A 120.3 . . ?
C5A C4A H4A 120.3 . . ?
C6A C5A C4A 120.2(4) . . ?
C6A C5A H5A 119.9 . . ?
C4A C5A H5A 119.9 . . ?
C5A C6A C1A 119.6(4) . . ?
C5A C6A C7A 120.8(4) . . ?
C1A C6A C7A 119.6(4) . . ?
C6A C7A N1 113.5(3) . . ?
C6A C7A H7AA 108.9 . . ?
N1 C7A H7AA 108.9 . . ?
C6A C7A H7AB 108.9 . . ?
N1 C7A H7AB 108.9 . . ?
H7AA C7A H7AB 107.7 . . ?
N1 C8A H8AA 109.5 . . ?
N1 C8A H8AB 109.5 . . ?
H8AA C8A H8AB 109.5 . . ?
N1 C8A H8AC 109.5 . . ?
H8AA C8A H8AC 109.5 . . ?
H8AB C8A H8AC 109.5 . . ?
N1 C9A H9AA 109.5 . . ?
N1 C9A H9AB 109.5 . . ?
H9AA C9A H9AB 109.5 . . ?
N1 C9A H9AC 109.5 . . ?
H9AA C9A H9AC 109.5 . . ?
H9AB C9A H9AC 109.5 . . ?
N1 C10A H1AA 109.5 . . ?
N1 C10A H1AB 109.5 . . ?
H1AA C10A H1AB 109.5 . . ?
N1 C10A H1AC 109.5 . . ?
H1AA C10A H1AC 109.5 . . ?
H1AB C10A H1AC 109.5 . . ?
C8B N2 C9B 109.1(3) . . ?
C8B N2 C10B 108.7(3) . . ?
C9B N2 C10B 109.0(3) . . ?
C8B N2 C7B 110.8(3) . . ?
C9B N2 C7B 107.6(3) . . ?
C10B N2 C7B 111.6(3) . . ?
C2B C1B C6B 121.1(4) . . ?
C2B C1B H1B 119.5 . . ?
C6B C1B H1B 119.5 . . ?
C1B C2B C3B 119.4(4) . . ?
C1B C2B H2B 120.3 . . ?
C3B C2B H2B 120.3 . . ?
C4B C3B C2B 119.9(4) . . ?
C4B C3B H3B 120.0 . . ?
C2B C3B H3B 120.0 . . ?
C3B C4B C5B 120.6(4) . . ?
C3B C4B H4B 119.7 . . ?
C5B C4B H4B 119.7 . . ?
C4B C5B C6B 120.4(4) . . ?
C4B C5B H5B 119.8 . . ?
C6B C5B H5B 119.8 . . ?
C1B C6B C5B 118.6(3) . . ?
C1B C6B C7B 121.7(3) . . ?
C5B C6B C7B 119.7(3) . . ?
C6B C7B N2 115.0(3) . . ?
C6B C7B H7BA 108.5 . . ?
N2 C7B H7BA 108.5 . . ?
C6B C7B H7BB 108.5 . . ?
N2 C7B H7BB 108.5 . . ?
H7BA C7B H7BB 107.5 . . ?
N2 C8B H8BA 109.5 . . ?
N2 C8B H8BB 109.5 . . ?
H8BA C8B H8BB 109.5 . . ?
N2 C8B H8BC 109.5 . . ?
H8BA C8B H8BC 109.5 . . ?
H8BB C8B H8BC 109.5 . . ?
N2 C9B H9BA 109.5 . . ?
N2 C9B H9BB 109.5 . . ?
H9BA C9B H9BB 109.5 . . ?
N2 C9B H9BC 109.5 . . ?
H9BA C9B H9BC 109.5 . . ?
H9BB C9B H9BC 109.5 . . ?
N2 C10B H1BA 109.5 . . ?
N2 C10B H1BB 109.5 . . ?
H1BA C10B H1BB 109.5 . . ?
N2 C10B H1BC 109.5 . . ?
H1BA C10B H1BC 109.5 . . ?
H1BB C10B H1BC 109.5 . . ?
C8C N3 C9C 107.7(3) . . ?
C8C N3 C10C 109.9(3) . . ?
C9C N3 C10C 109.2(3) . . ?
C8C N3 C7C 111.6(3) . . ?
C9C N3 C7C 108.3(3) . . ?
C10C N3 C7C 110.1(3) . . ?
C2C C1C C6C 120.0(4) . . ?
C2C C1C H1C 120.0 . . ?
C6C C1C H1C 120.0 . . ?
C3C C2C C1C 120.2(4) . . ?
C3C C2C H2C 119.9 . . ?
C1C C2C H2C 119.9 . . ?
C4C C3C C2C 120.0(4) . . ?
C4C C3C H3C 120.0 . . ?
C2C C3C H3C 120.0 . . ?
C3C C4C C5C 120.6(5) . . ?
C3C C4C H4C 119.7 . . ?
C5C C4C H4C 119.7 . . ?
C4C C5C C6C 120.0(4) . . ?
C4C C5C H5C 120.0 . . ?
C6C C5C H5C 120.0 . . ?
C5C C6C C1C 119.2(4) . . ?
C5C C6C C7C 120.5(3) . . ?
C1C C6C C7C 120.4(3) . . ?
C6C C7C N3 114.5(3) . . ?
C6C C7C H7CA 108.6 . . ?
N3 C7C H7CA 108.6 . . ?
C6C C7C H7CB 108.6 . . ?
N3 C7C H7CB 108.6 . . ?
H7CA C7C H7CB 107.6 . . ?
N3 C8C H8CA 109.5 . . ?
N3 C8C H8CB 109.5 . . ?
H8CA C8C H8CB 109.5 . . ?
N3 C8C H8CC 109.5 . . ?
H8CA C8C H8CC 109.5 . . ?
H8CB C8C H8CC 109.5 . . ?
N3 C9C H9CA 109.5 . . ?
N3 C9C H9CB 109.5 . . ?
H9CA C9C H9CB 109.5 . . ?
N3 C9C H9CC 109.5 . . ?
H9CA C9C H9CC 109.5 . . ?
H9CB C9C H9CC 109.5 . . ?
N3 C10C H1CA 109.5 . . ?
N3 C10C H1CB 109.5 . . ?
H1CA C10C H1CB 109.5 . . ?
N3 C10C H1CC 109.5 . . ?
H1CA C10C H1CC 109.5 . . ?
H1CB C10C H1CC 109.5 . . ?
C10D N4 C9D 109.1(3) . . ?
C10D N4 C8D 108.0(3) . . ?
C9D N4 C8D 109.2(3) . . ?
C10D N4 C7D 110.9(3) . . ?
C9D N4 C7D 107.8(3) . . ?
C8D N4 C7D 111.8(3) . . ?
C2D C1D C6D 120.1(4) . . ?
C2D C1D H1D 119.9 . . ?
C6D C1D H1D 119.9 . . ?
C3D C2D C1D 120.6(4) . . ?
C3D C2D H2D 119.7 . . ?
C1D C2D H2D 119.7 . . ?
C2D C3D C4D 120.5(4) . . ?
C2D C3D H3D 119.8 . . ?
C4D C3D H3D 119.8 . . ?
C3D C4D C5D 119.1(4) . . ?
C3D C4D H4D 120.4 . . ?
C5D C4D H4D 120.4 . . ?
C6D C5D C4D 120.5(4) . . ?
C6D C5D H5D 119.7 . . ?
C4D C5D H5D 119.7 . . ?
C5D C6D C1D 119.1(3) . . ?
C5D C6D C7D 121.3(3) . . ?
C1D C6D C7D 119.6(3) . . ?
C6D C7D N4 113.8(3) . . ?
C6D C7D H7DA 108.8 . . ?
N4 C7D H7DA 108.8 . . ?
C6D C7D H7DB 108.8 . . ?
N4 C7D H7DB 108.8 . . ?
H7DA C7D H7DB 107.7 . . ?
N4 C8D H8DA 109.5 . . ?
N4 C8D H8DB 109.5 . . ?
H8DA C8D H8DB 109.5 . . ?
N4 C8D H8DC 109.5 . . ?
H8DA C8D H8DC 109.5 . . ?
H8DB C8D H8DC 109.5 . . ?
N4 C9D H9DA 109.5 . . ?
N4 C9D H9DB 109.5 . . ?
H9DA C9D H9DB 109.5 . . ?
N4 C9D H9DC 109.5 . . ?
H9DA C9D H9DC 109.5 . . ?
H9DB C9D H9DC 109.5 . . ?
N4 C10D H1DA 109.5 . . ?
N4 C10D H1DB 109.5 . . ?
H1DA C10D H1DB 109.5 . . ?
N4 C10D H1DC 109.5 . . ?
H1DA C10D H1DC 109.5 . . ?
H1DB C10D H1DC 109.5 . . ?

loop_
_geom_bond_atom_site_label_1
_geom_bond_atom_site_label_2
_geom_bond_distance
_geom_bond_site_symmetry_2
_geom_bond_publ_flag
Sb1 Cl3 2.4040(8) . ?
Sb1 Cl5 2.5830(11) . ?
Sb1 Cl4 2.6114(10) . ?
Sb1 Cl1 2.6410(9) . ?
Sb1 Cl2 2.6889(11) . ?
Sb2 Cl8 2.3953(8) . ?
Sb2 Cl7 2.5685(9) . ?
Sb2 Cl9 2.6173(11) . ?
Sb2 Cl6 2.6210(10) . ?
Sb2 Cl10 2.6518(9) . ?
N1 C10A 1.490(5) . ?
N1 C9A 1.492(5) . ?
N1 C8A 1.497(4) . ?
N1 C7A 1.520(5) . ?
C1A C6A 1.391(5) . ?
C1A C2A 1.392(6) . ?
C1A H1A 0.9300 . ?
C2A C3A 1.386(6) . ?
C2A H2A 0.9300 . ?
C3A C4A 1.379(6) . ?
C3A H3A 0.9300 . ?
C4A C5A 1.394(6) . ?
C4A H4A 0.9300 . ?
C5A C6A 1.391(5) . ?
C5A H5A 0.9300 . ?
C6A C7A 1.507(5) . ?
C7A H7AA 0.9700 . ?
C7A H7AB 0.9700 . ?
C8A H8AA 0.9600 . ?
C8A H8AB 0.9600 . ?
C8A H8AC 0.9600 . ?
C9A H9AA 0.9600 . ?
C9A H9AB 0.9600 . ?
C9A H9AC 0.9600 . ?
C10A H1AA 0.9600 . ?
C10A H1AB 0.9600 . ?
C10A H1AC 0.9600 . ?
N2 C8B 1.488(4) . ?
N2 C9B 1.503(4) . ?
N2 C10B 1.505(4) . ?
N2 C7B 1.526(4) . ?
C1B C2B 1.385(5) . ?
C1B C6B 1.392(5) . ?
C1B H1B 0.9300 . ?
C2B C3B 1.395(6) . ?
C2B H2B 0.9300 . ?
C3B C4B 1.379(6) . ?
C3B H3B 0.9300 . ?
C4B C5B 1.381(6) . ?
C4B H4B 0.9300 . ?
C5B C6B 1.398(5) . ?
C5B H5B 0.9300 . ?
C6B C7B 1.495(5) . ?
C7B H7BA 0.9700 . ?
C7B H7BB 0.9700 . ?
C8B H8BA 0.9600 . ?
C8B H8BB 0.9600 . ?
C8B H8BC 0.9600 . ?
C9B H9BA 0.9600 . ?
C9B H9BB 0.9600 . ?
C9B H9BC 0.9600 . ?
C10B H1BA 0.9600 . ?
C10B H1BB 0.9600 . ?
C10B H1BC 0.9600 . ?
N3 C8C 1.477(5) . ?
N3 C9C 1.487(5) . ?
N3 C10C 1.494(4) . ?
N3 C7C 1.525(5) . ?
C1C C2C 1.386(5) . ?
C1C C6C 1.396(5) . ?
C1C H1C 0.9300 . ?
C2C C3C 1.384(7) . ?
C2C H2C 0.9300 . ?
C3C C4C 1.368(8) . ?
C3C H3C 0.9300 . ?
C4C C5C 1.385(7) . ?
C4C H4C 0.9300 . ?
C5C C6C 1.393(5) . ?
C5C H5C 0.9300 . ?
C6C C7C 1.495(5) . ?
C7C H7CA 0.9700 . ?
C7C H7CB 0.9700 . ?
C8C H8CA 0.9600 . ?
C8C H8CB 0.9600 . ?
C8C H8CC 0.9600 . ?
C9C H9CA 0.9600 . ?
C9C H9CB 0.9600 . ?
C9C H9CC 0.9600 . ?
C10C H1CA 0.9600 . ?
C10C H1CB 0.9600 . ?
C10C H1CC 0.9600 . ?
N4 C10D 1.495(4) . ?
N4 C9D 1.498(4) . ?
N4 C8D 1.500(4) . ?
N4 C7D 1.525(4) . ?
C1D C2D 1.386(5) . ?
C1D C6D 1.392(5) . ?
C1D H1D 0.9300 . ?
C2D C3D 1.363(6) . ?
C2D H2D 0.9300 . ?
C3D C4D 1.389(6) . ?
C3D H3D 0.9300 . ?
C4D C5D 1.397(5) . ?
C4D H4D 0.9300 . ?
C5D C6D 1.387(5) . ?
C5D H5D 0.9300 . ?
C6D C7D 1.503(5) . ?
C7D H7DA 0.9700 . ?
C7D H7DB 0.9700 . ?
C8D H8DA 0.9600 . ?
C8D H8DB 0.9600 . ?
C8D H8DC 0.9600 . ?
C9D H9DA 0.9600 . ?
C9D H9DB 0.9600 . ?
C9D H9DC 0.9600 . ?
C10D H1DA 0.9600 . ?
C10D H1DB 0.9600 . ?
C10D H1DC 0.9600 . ?

loop_
_geom_torsion_atom_site_label_1
_geom_torsion_atom_site_label_2
_geom_torsion_atom_site_label_3
_geom_torsion_atom_site_label_4
_geom_torsion
_geom_torsion_site_symmetry_1
_geom_torsion_site_symmetry_2
_geom_torsion_site_symmetry_3
_geom_torsion_site_symmetry_4
_geom_torsion_publ_flag
C6A C1A C2A C3A 0.5(6) . . . . ?
C1A C2A C3A C4A 0.2(7) . . . . ?
C2A C3A C4A C5A 0.6(7) . . . . ?
C3A C4A C5A C6A -1.9(6) . . . . ?
C4A C5A C6A C1A 2.5(6) . . . . ?
C4A C5A C6A C7A -178.6(4) . . . . ?
C2A C1A C6A C5A -1.8(6) . . . . ?
C2A C1A C6A C7A 179.3(4) . . . . ?
C5A C6A C7A N1 90.3(4) . . . . ?
C1A C6A C7A N1 -90.8(4) . . . . ?
C10A N1 C7A C6A 56.0(4) . . . . ?
C9A N1 C7A C6A 175.4(3) . . . . ?
C8A N1 C7A C6A -66.9(4) . . . . ?
C6B C1B C2B C3B 0.6(6) . . . . ?
C1B C2B C3B C4B 0.8(6) . . . . ?
C2B C3B C4B C5B -1.3(7) . . . . ?
C3B C4B C5B C6B 0.4(7) . . . . ?
C2B C1B C6B C5B -1.4(5) . . . . ?
C2B C1B C6B C7B -179.1(3) . . . . ?
C4B C5B C6B C1B 0.9(6) . . . . ?
C4B C5B C6B C7B 178.7(4) . . . . ?
C1B C6B C7B N2 -89.4(4) . . . . ?
C5B C6B C7B N2 92.9(4) . . . . ?
C8B N2 C7B C6B 67.8(4) . . . . ?
C9B N2 C7B C6B -173.1(3) . . . . ?
C10B N2 C7B C6B -53.5(4) . . . . ?
C6C C1C C2C C3C -0.4(6) . . . . ?
C1C C2C C3C C4C -0.8(7) . . . . ?
C2C C3C C4C C5C 0.7(8) . . . . ?
C3C C4C C5C C6C 0.7(7) . . . . ?
C4C C5C C6C C1C -1.9(6) . . . . ?
C4C C5C C6C C7C 178.9(4) . . . . ?
C2C C1C C6C C5C 1.8(6) . . . . ?
C2C C1C C6C C7C -179.1(3) . . . . ?
C5C C6C C7C N3 -92.0(4) . . . . ?
C1C C6C C7C N3 88.9(4) . . . . ?
C8C N3 C7C C6C 54.6(4) . . . . ?
C9C N3 C7C C6C 173.0(3) . . . . ?
C10C N3 C7C C6C -67.6(4) . . . . ?
C6D C1D C2D C3D 0.5(7) . . . . ?
C1D C2D C3D C4D 1.1(7) . . . . ?
C2D C3D C4D C5D -1.6(6) . . . . ?
C3D C4D C5D C6D 0.6(6) . . . . ?
C4D C5D C6D C1D 0.9(5) . . . . ?
C4D C5D C6D C7D -179.5(3) . . . . ?
C2D C1D C6D C5D -1.5(6) . . . . ?
C2D C1D C6D C7D 179.0(4) . . . . ?
C5D C6D C7D N4 91.8(4) . . . . ?
C1D C6D C7D N4 -88.6(4) . . . . ?
C10D N4 C7D C6D -66.5(4) . . . . ?
C9D N4 C7D C6D 174.1(3) . . . . ?
C8D N4 C7D C6D 54.1(4) . . . . ?
